data_7204415
loop_
_publ_author_name
'Armstrong, Alan'
'Critchley, Trevor J.'
'Gourdel-Martin, Marie-Edith'
'Kelsey, Richard D.'
'Mortlock, Andrew A.'

_publ_section_title
;
 Synthetic studies on CP-225,917 and CP-263,114: concise synthesis of
 the bicyclic core using an intramolecular Mukaiyama aldol
 reactionElectronic supplementary information (ESI) available: crystal
 data for 13a. See http://www.rsc.org/suppdata/p1/b2/b202752f/
;
_journal_issue 11
_journal_name_full 'Journal of the Chemical Society, Perkin Transactions 1'
_journal_page_first 1344
_journal_paper_doi 10.1039/b202752f
_journal_year 2002
_chemical_formula_moiety 'C17 H24 O6'
_chemical_formula_sum 'C17 H24 O6'
_chemical_formula_weight 324.36
_chemical_name_systematic
; 
? 
;
_space_group_IT_number 14
_symmetry_cell_setting monoclinic
_symmetry_space_group_name_Hall '-P 2ybc'
_symmetry_space_group_name_H-M 'P 1 21/c 1'
_atom_sites_solution_hydrogens geom
_atom_sites_solution_primary direct
_audit_creation_method SHELXL-97
_cell_angle_alpha 90.00
_cell_angle_beta 105.71(6)
_cell_angle_gamma 90.00
_cell_formula_units_Z 4
_cell_length_a 13.582(7)
_cell_length_b 11.418(6)
_cell_length_c 11.111(7)
_cell_measurement_reflns_used 40
_cell_measurement_temperature 220(2)
_cell_measurement_theta_max 17.5
_cell_measurement_theta_min 13.0
_cell_volume 1658.7(17)
_computing_cell_refinement STADI4
_computing_data_collection 'STADI4 (Stoe & Cie, 1997a)'
_computing_data_reduction 'X-RED (Stoe & Cie, 1997b)'
_computing_molecular_graphics 'SHELXTL/PC (Sheldrick, 1994)'
_computing_publication_material 'SHELXL-97; PLATON (Spek, 2001)'
_computing_structure_refinement 'SHELXL-97 (Sheldrick, 1997)'
_computing_structure_solution 'SHELXS-97 (Sheldrick, 1990)'
_diffrn_ambient_temperature 220(2)
_diffrn_measured_fraction_theta_full 0.994
_diffrn_measured_fraction_theta_max 0.994
_diffrn_measurement_device_type 'Stoe Stadi-4 four-circle'
_diffrn_measurement_method omega/theta
_diffrn_radiation_monochromator graphite
_diffrn_radiation_source 'fine-focus sealed tube'
_diffrn_radiation_type MoK\a
_diffrn_radiation_wavelength 0.71073
_diffrn_reflns_av_R_equivalents 0.136
_diffrn_reflns_av_sigmaI/netI 0.056
_diffrn_reflns_limit_h_max 14
_diffrn_reflns_limit_h_min 0
_diffrn_reflns_limit_k_max 8
_diffrn_reflns_limit_k_min -12
_diffrn_reflns_limit_l_max 11
_diffrn_reflns_limit_l_min -11
_diffrn_reflns_number 2608
_diffrn_reflns_theta_full 22.51
_diffrn_reflns_theta_max 22.51
_diffrn_reflns_theta_min 2.61
_diffrn_standards_decay_% 'random variation +/-2.4'
_diffrn_standards_interval_time 60
_diffrn_standards_number 3
_exptl_absorpt_coefficient_mu 0.098
_exptl_absorpt_correction_type none
_exptl_crystal_colour Colourless
_exptl_crystal_density_diffrn 1.299
_exptl_crystal_density_method 'not measured'
_exptl_crystal_description Column
_exptl_crystal_F_000 696
_exptl_crystal_size_max 0.39
_exptl_crystal_size_mid 0.27
_exptl_crystal_size_min 0.27
_refine_diff_density_max 0.22
_refine_diff_density_min -0.29
_refine_diff_density_rms 0.05
_refine_ls_extinction_method none
_refine_ls_goodness_of_fit_ref 1.18
_refine_ls_hydrogen_treatment 'riding model'
_refine_ls_matrix_type full
_refine_ls_number_parameters 208
_refine_ls_number_reflns 2161
_refine_ls_number_restraints 2
_refine_ls_restrained_S_all 1.18
_refine_ls_R_factor_all 0.110
_refine_ls_R_factor_gt 0.0638
_refine_ls_shift/su_max 0.001
_refine_ls_shift/su_mean 0.000
_refine_ls_structure_factor_coef Fsqd
_refine_ls_weighting_details 'calc w=1/[\s^2^(Fo^2^)+(0.021P)^2^+2.68P] where P=(Fo^2^+2Fc^2^)/3'
_refine_ls_weighting_scheme calc
_refine_ls_wR_factor_gt 0.110
_refine_ls_wR_factor_ref 0.139
_reflns_number_gt 1438
_reflns_number_total 2161
_reflns_threshold_expression >2sigma(I)
_cod_data_source_file b202752f.txt
_cod_data_source_block PHONES
_cod_depositor_comments
;
The following automatic conversions were performed:
'_atom_site_symetry_multiplicity' tag replaced with
'_atom_site_symmetry_multiplicity'.

Automatic conversion script
Id: cif_correct_tags 1440 2010-10-19 06:21:57Z saulius 

The following automatic conversions were performed:
'_symmetry_cell_setting' value 'Monoclinic' changed to 'monoclinic'
according to '/home/saulius/struct/CIF-dictionaries/cif_core.dic'
dictionary named 'cif_core.dic' version 2.4.1 from 2010-06-29.

Automatic conversion script
Id: cif_fix_enum 1527 2010-12-29 10:47:43Z saulius 

The following automatic conversions were performed:

'_atom_sites_solution_hydrogens' value 'placed geometrically' was
changed to 'geom'.

Automatic conversion script
Id: cif_fix_values 6452 2018-10-05 10:23:21Z andrius 
;
_cod_original_cell_volume 1658.7(16)
_cod_original_sg_symbol_H-M P2(1)/c
_cod_database_code 7204415

loop_
_symmetry_equiv_pos_as_xyz
'x, y, z'
'-x, y+1/2, -z+1/2'
'-x, -y, -z'
'x, -y-1/2, z-1/2'

loop_
_atom_site_label
_atom_site_type_symbol
_atom_site_fract_x
_atom_site_fract_y
_atom_site_fract_z
_atom_site_U_iso_or_equiv
_atom_site_adp_type
_atom_site_occupancy
_atom_site_symmetry_multiplicity
_atom_site_calc_flag
_atom_site_refinement_flags
_atom_site_disorder_assembly
_atom_site_disorder_group
O1 O 0.4039(3) 0.5980(3) 0.1422(3) 0.0510(9) Uani 1 1 d . . .
C1 C 0.3044(3) 0.4313(4) 0.1672(4) 0.0312(11) Uani 1 1 d . . .
O2 O 0.2325(3) 0.4556(3) -0.2291(3) 0.0581(11) Uani 1 1 d D . .
C2 C 0.2135(3) 0.4940(4) 0.1900(4) 0.0330(11) Uani 1 1 d . . .
O3 O 0.2011(3) 0.6860(3) 0.2762(3) 0.0535(10) Uani 1 1 d . . .
C3 C 0.1542(3) 0.5489(4) 0.0614(4) 0.0386(12) Uani 1 1 d . A .
H3A H 0.0824 0.5588 0.0611 0.046 Uiso 1 1 calc R . .
H3B H 0.1822 0.6271 0.0552 0.046 Uiso 1 1 calc R . .
O4 O 0.1414(3) 0.4044(4) 0.3443(3) 0.0726(13) Uani 1 1 d . . .
C4 C 0.1577(3) 0.4787(4) -0.0554(4) 0.0404(13) Uani 1 1 d . . .
H4A H 0.0943 0.4933 -0.1210 0.048 Uiso 1 1 calc R A .
H4B H 0.1596 0.3951 -0.0350 0.048 Uiso 1 1 calc R . .
O5 O 0.3209(2) 0.5621(3) 0.3844(3) 0.0422(9) Uani 1 1 d . . .
C5 C 0.2489(3) 0.5069(4) -0.1076(4) 0.0392(12) Uani 1 1 d D A .
H5 H 0.2526 0.5930 -0.1163 0.047 Uiso 1 1 calc R . .
O6 O 0.0909(2) 0.3422(3) 0.1472(3) 0.0445(9) Uani 1 1 d . . .
C6 C 0.3541(4) 0.4631(4) -0.0295(4) 0.0403(12) Uani 1 1 d . . .
H6 H 0.4081 0.5006 -0.0608 0.048 Uiso 1 1 calc R A .
C7 C 0.3672(4) 0.3284(4) -0.0319(4) 0.0455(13) Uani 1 1 d . A .
H7A H 0.3029 0.2934 -0.0808 0.055 Uiso 1 1 calc R . .
H7B H 0.4201 0.3099 -0.0739 0.055 Uiso 1 1 calc R . .
C8 C 0.3969(4) 0.2733(4) 0.0988(4) 0.0480(14) Uani 1 1 d . . .
H8A H 0.3935 0.1877 0.0925 0.058 Uiso 1 1 calc R A .
H8B H 0.4668 0.2957 0.1439 0.058 Uiso 1 1 calc R . .
C9 C 0.3222(3) 0.3175(4) 0.1668(4) 0.0359(12) Uani 1 1 d . A .
H9 H 0.2890 0.2653 0.2082 0.043 Uiso 1 1 calc R . .
C10 C 0.3634(3) 0.5055(4) 0.1014(4) 0.0345(11) Uani 1 1 d . A .
C11 C 0.1856(6) 0.5263(6) -0.3274(6) 0.058(3) Uiso 0.785(12) 1 d PD A 1
H11A H 0.1780 0.4843 -0.4052 0.086 Uiso 0.785(12) 1 calc PR A 1
H11B H 0.2269 0.5958 -0.3267 0.086 Uiso 0.785(12) 1 calc PR A 1
H11C H 0.1188 0.5491 -0.3199 0.086 Uiso 0.785(12) 1 calc PR A 1
C11' C 0.2693(19) 0.5139(18) -0.3119(16) 0.048(9) Uiso 0.215(12) 1 d PD A 2
H11D H 0.2541 0.4707 -0.3900 0.072 Uiso 0.215(12) 1 calc PR A 2
H11E H 0.3428 0.5225 -0.2794 0.072 Uiso 0.215(12) 1 calc PR A 2
H11F H 0.2379 0.5907 -0.3264 0.072 Uiso 0.215(12) 1 calc PR A 2
C12 C 0.2435(4) 0.5924(4) 0.2871(4) 0.0374(12) Uani 1 1 d . . .
C13 C 0.1447(4) 0.4093(4) 0.2383(5) 0.0398(12) Uani 1 1 d . . .
C14 C 0.3535(4) 0.6524(4) 0.4790(4) 0.0477(13) Uani 1 1 d . . .
H14A H 0.2946 0.6809 0.5057 0.057 Uiso 1 1 calc R . .
H14B H 0.3828 0.7186 0.4445 0.057 Uiso 1 1 calc R . .
C15 C 0.4311(5) 0.6023(5) 0.5874(5) 0.080(2) Uani 1 1 d . . .
H15A H 0.4538 0.6622 0.6508 0.119 Uiso 1 1 calc R . .
H15B H 0.4890 0.5741 0.5603 0.119 Uiso 1 1 calc R . .
H15C H 0.4011 0.5377 0.6221 0.119 Uiso 1 1 calc R . .
C16 C 0.0280(4) 0.2511(4) 0.1802(5) 0.0480(14) Uani 1 1 d . . .
H16A H -0.0287 0.2860 0.2066 0.058 Uiso 1 1 calc R . .
H16B H 0.0688 0.2033 0.2490 0.058 Uiso 1 1 calc R . .
C17 C -0.0121(4) 0.1773(4) 0.0660(5) 0.0548(15) Uani 1 1 d . . .
H17A H -0.0548 0.1154 0.0843 0.082 Uiso 1 1 calc R . .
H17B H 0.0447 0.1432 0.0410 0.082 Uiso 1 1 calc R . .
H17C H -0.0523 0.2257 -0.0014 0.082 Uiso 1 1 calc R . .

loop_
_atom_site_aniso_label
_atom_site_aniso_U_11
_atom_site_aniso_U_22
_atom_site_aniso_U_33
_atom_site_aniso_U_23
_atom_site_aniso_U_13
_atom_site_aniso_U_12
O1 0.054(2) 0.046(2) 0.051(2) -0.0029(19) 0.0098(18) -0.0181(19)
C1 0.032(3) 0.033(3) 0.025(2) 0.001(2) 0.002(2) 0.003(2)
O2 0.082(3) 0.050(2) 0.0316(19) 0.0061(18) -0.0044(19) -0.002(2)
C2 0.030(3) 0.031(3) 0.038(3) -0.002(2) 0.011(2) 0.000(2)
O3 0.054(2) 0.036(2) 0.066(2) -0.0084(18) 0.0090(19) 0.0135(19)
C3 0.030(3) 0.037(3) 0.046(3) 0.002(2) 0.005(2) 0.000(2)
O4 0.100(3) 0.078(3) 0.051(2) -0.023(2) 0.040(2) -0.044(3)
C4 0.035(3) 0.042(3) 0.036(3) 0.008(2) -0.005(2) -0.005(2)
O5 0.045(2) 0.037(2) 0.0406(19) -0.0124(16) 0.0041(16) 0.0019(16)
C5 0.049(3) 0.035(3) 0.029(3) 0.003(2) 0.003(2) -0.008(2)
O6 0.043(2) 0.046(2) 0.043(2) 0.0012(18) 0.0102(16) -0.0172(17)
C6 0.038(3) 0.050(3) 0.034(3) 0.002(2) 0.010(2) -0.007(3)
C7 0.045(3) 0.058(4) 0.034(3) -0.004(3) 0.011(2) 0.009(3)
C8 0.058(4) 0.046(3) 0.039(3) -0.004(3) 0.012(3) 0.012(3)
C9 0.040(3) 0.036(3) 0.029(3) 0.004(2) 0.006(2) 0.005(2)
C10 0.025(3) 0.037(3) 0.038(3) 0.005(2) 0.002(2) 0.002(2)
C12 0.036(3) 0.036(3) 0.043(3) -0.001(3) 0.014(2) -0.003(3)
C13 0.042(3) 0.036(3) 0.043(3) -0.006(3) 0.015(2) 0.000(2)
C14 0.052(3) 0.044(3) 0.047(3) -0.019(3) 0.013(3) -0.008(3)
C15 0.081(5) 0.066(4) 0.068(4) -0.026(3) -0.020(4) 0.015(4)
C16 0.044(3) 0.043(3) 0.057(3) 0.004(3) 0.014(3) -0.012(3)
C17 0.047(3) 0.044(3) 0.072(4) -0.005(3) 0.013(3) -0.007(3)

loop_
_atom_type_symbol
_atom_type_description
_atom_type_scat_dispersion_real
_atom_type_scat_dispersion_imag
_atom_type_scat_source
C C 0.0033 0.0016 'International Tables Vol C Tables 4.2.6.8 and 6.1.1.4'
H H 0.0000 0.0000 'International Tables Vol C Tables 4.2.6.8 and 6.1.1.4'
O O 0.0106 0.0060 'International Tables Vol C Tables 4.2.6.8 and 6.1.1.4'

loop_
_geom_angle_atom_site_label_1
_geom_angle_atom_site_label_2
_geom_angle_atom_site_label_3
_geom_angle
_geom_angle_site_symmetry_1
_geom_angle_site_symmetry_3
_geom_angle_publ_flag
C9 C1 C10 115.8(4) . . ?
C9 C1 C2 128.8(4) . . ?
C10 C1 C2 112.8(4) . . ?
C11' O2 C11 48.5(11) . . ?
C11' O2 C5 116.9(9) . . ?
C11 O2 C5 115.5(4) . . ?
C1 C2 C12 113.1(4) . . ?
C1 C2 C13 111.3(4) . . ?
C12 C2 C13 106.6(4) . . ?
C1 C2 C3 106.2(4) . . ?
C12 C2 C3 108.7(4) . . ?
C13 C2 C3 111.0(4) . . ?
C4 C3 C2 115.8(4) . . ?
C3 C4 C5 114.9(4) . . ?
C12 O5 C14 114.9(4) . . ?
O2 C5 C4 109.5(4) . . ?
O2 C5 C6 106.4(4) . . ?
C4 C5 C6 116.0(4) . . ?
C13 O6 C16 117.6(4) . . ?
C10 C6 C5 105.2(4) . . ?
C10 C6 C7 110.8(4) . . ?
C5 C6 C7 114.0(4) . . ?
C8 C7 C6 113.2(4) . . ?
C9 C8 C7 107.3(4) . . ?
C1 C9 C8 118.7(4) . . ?
O1 C10 C1 124.0(4) . . ?
O1 C10 C6 123.3(4) . . ?
C1 C10 C6 112.1(4) . . ?
O3 C12 O5 124.2(4) . . ?
O3 C12 C2 123.4(4) . . ?
O5 C12 C2 112.4(4) . . ?
O4 C13 O6 124.7(5) . . ?
O4 C13 C2 124.2(5) . . ?
O6 C13 C2 111.1(4) . . ?
O5 C14 C15 108.9(4) . . ?
O6 C16 C17 107.0(4) . . ?

loop_
_geom_bond_atom_site_label_1
_geom_bond_atom_site_label_2
_geom_bond_distance
_geom_bond_site_symmetry_2
_geom_bond_publ_flag
O1 C10 1.220(5) . ?
C1 C9 1.322(6) . ?
C1 C10 1.487(6) . ?
C1 C2 1.506(6) . ?
O2 C11' 1.338(10) . ?
O2 C11 1.368(7) . ?
O2 C5 1.433(5) . ?
C2 C12 1.535(6) . ?
C2 C13 1.539(6) . ?
C2 C3 1.569(6) . ?
O3 C12 1.204(5) . ?
C3 C4 1.537(6) . ?
O4 C13 1.193(5) . ?
C4 C5 1.538(6) . ?
O5 C12 1.333(5) . ?
O5 C14 1.454(5) . ?
C5 C6 1.541(6) . ?
O6 C13 1.321(5) . ?
O6 C16 1.454(5) . ?
C6 C10 1.505(6) . ?
C6 C7 1.550(7) . ?
C7 C8 1.533(6) . ?
C8 C9 1.506(6) . ?
C14 C15 1.484(7) . ?
C16 C17 1.498(7) . ?

loop_
_geom_torsion_atom_site_label_1
_geom_torsion_atom_site_label_2
_geom_torsion_atom_site_label_3
_geom_torsion_atom_site_label_4
_geom_torsion
_geom_torsion_site_symmetry_1
_geom_torsion_site_symmetry_2
_geom_torsion_site_symmetry_3
_geom_torsion_site_symmetry_4
_geom_torsion_publ_flag
C9 C1 C2 C12 130.1(5) . . . . ?
C10 C1 C2 C12 -69.3(5) . . . . ?
C9 C1 C2 C13 10.1(7) . . . . ?
C10 C1 C2 C13 170.7(4) . . . . ?
C9 C1 C2 C3 -110.8(5) . . . . ?
C10 C1 C2 C3 49.8(5) . . . . ?
C1 C2 C3 C4 33.0(5) . . . . ?
C12 C2 C3 C4 155.0(4) . . . . ?
C13 C2 C3 C4 -88.0(5) . . . . ?
C2 C3 C4 C5 -88.4(5) . . . . ?
C11' O2 C5 C4 146.7(14) . . . . ?
C11 O2 C5 C4 92.3(6) . . . . ?
C11' O2 C5 C6 -87.2(14) . . . . ?
C11 O2 C5 C6 -141.7(5) . . . . ?
C3 C4 C5 O2 -167.9(4) . . . . ?
C3 C4 C5 C6 71.8(5) . . . . ?
O2 C5 C6 C10 -173.0(4) . . . . ?
C4 C5 C6 C10 -50.9(5) . . . . ?
O2 C5 C6 C7 -51.3(5) . . . . ?
C4 C5 C6 C7 70.7(5) . . . . ?
C10 C6 C7 C8 -5.8(6) . . . . ?
C5 C6 C7 C8 -124.3(4) . . . . ?
C6 C7 C8 C9 50.8(6) . . . . ?
C10 C1 C9 C8 -1.5(6) . . . . ?
C2 C1 C9 C8 158.6(4) . . . . ?
C7 C8 C9 C1 -49.4(6) . . . . ?
C9 C1 C10 O1 -136.8(5) . . . . ?
C2 C1 C10 O1 60.0(6) . . . . ?
C9 C1 C10 C6 51.9(5) . . . . ?
C2 C1 C10 C6 -111.4(4) . . . . ?
C5 C6 C10 O1 -92.9(5) . . . . ?
C7 C6 C10 O1 143.5(5) . . . . ?
C5 C6 C10 C1 78.5(5) . . . . ?
C7 C6 C10 C1 -45.1(5) . . . . ?
C14 O5 C12 O3 -1.0(7) . . . . ?
C14 O5 C12 C2 179.4(4) . . . . ?
C1 C2 C12 O3 139.0(5) . . . . ?
C13 C2 C12 O3 -98.4(5) . . . . ?
C3 C2 C12 O3 21.3(6) . . . . ?
C1 C2 C12 O5 -41.4(5) . . . . ?
C13 C2 C12 O5 81.2(4) . . . . ?
C3 C2 C12 O5 -159.1(4) . . . . ?
C16 O6 C13 O4 -4.0(7) . . . . ?
C16 O6 C13 C2 175.3(4) . . . . ?
C1 C2 C13 O4 104.4(6) . . . . ?
C12 C2 C13 O4 -19.3(7) . . . . ?
C3 C2 C13 O4 -137.5(5) . . . . ?
C1 C2 C13 O6 -74.9(5) . . . . ?
C12 C2 C13 O6 161.3(4) . . . . ?
C3 C2 C13 O6 43.1(5) . . . . ?
C12 O5 C14 C15 173.5(4) . . . . ?
C13 O6 C16 C17 -171.8(4) . . . . ?
